data_1552272
loop_
_publ_author_name
'Limberti, Simone'
'Emmett, Liam'
'Trandafir, Anamaria'
'Kociok-K\"ohn, Gabriele'
'Pantos&#x0326;, G. Dan'

_publ_section_title
;
 Borazatruxenes
;
_journal_name_full 'Chemical Science'
_journal_paper_doi 10.1039/C9SC02489A
_journal_year 2019
_chemical_formula_moiety 'C21 H18 B3 N3'
_chemical_formula_sum 'C21 H18 B3 N3'
_chemical_formula_weight 344.81
_chemical_name_common borazatruxene
_space_group_crystal_system monoclinic
_space_group_IT_number 14
_space_group_name_Hall '-P 2ybc'
_space_group_name_H-M_alt 'P 1 21/c 1'
_symmetry_space_group_name_Hall '-P 2ybc'
_symmetry_space_group_name_H-M 'P 1 21/c 1'
_atom_sites_solution_hydrogens geom
_audit_creation_method SHELXL-2013
_audit_update_record
;
2018-05-16 deposited with the CCDC.    2019-08-28 downloaded from the CCDC.
;
_cell_angle_alpha 90
_cell_angle_beta 91.5300(9)
_cell_angle_gamma 90
_cell_formula_units_Z 4
_cell_length_a 5.13460(10)
_cell_length_b 14.3862(3)
_cell_length_c 23.4929(6)
_cell_measurement_reflns_used 29976
_cell_measurement_temperature 150(2)
_cell_measurement_theta_max 27.485
_cell_measurement_theta_min 2.910
_cell_volume 1734.74(7)
_computing_cell_refinement 'HKL Scalepack (Otwinowski & Minor, 1997)'
_computing_data_collection 'Collect (Nonius BV, 1997-2000)'
_computing_data_reduction
;
 DENZO-SCALEPACK Z. Otwinowski and W. Minor, " 
 Processing of X-ray Diffraction Data Collected in Oscillation Mode ", 
 Methods in Enzymology, Volume 276: Macromolecular Crystallography, 
 part A, p.307-326, 1997,C.W. Carter, Jr. & R. M. Sweet, Eds., Academic Press.
;
_computing_molecular_graphics 'ORTEP3 for Windows - Farrugia, L. J. J. Appl. Crystallogr. 1997, 30, 565'
_computing_publication_material
;
 'SHELXL-2013 (Sheldrick, 2013)
;
_computing_structure_refinement
;
 SHELXL-2013 (Sheldrick, 2013)
 Sheldrick GM (2008) Acta Crystallogr A64:112--122 and 
 C. B. H\"ubschle, G. M. Sheldrick and B. Dittrich
 ShelXle: a Qt graphical user interface for SHELXL
 J. Appl. Cryst., 44, (2011) 1281-1284.
;
_computing_structure_solution
; 
 SIR97- Altomare A., Burla M.C., Camalli M., Cascarano G.L., Giacovazzo C. , 
 Guagliardi A., Moliterni A.G.G., Polidori G.,Spagna R. 
 (1999) J. Appl. Cryst. 32, 115-119
;
_diffrn_ambient_temperature 150(2)
_diffrn_measured_fraction_theta_full 0.997
_diffrn_measured_fraction_theta_max 0.997
_diffrn_measurement_device_type 'Nonius Kappa CCD'
_diffrn_measurement_method '481 1.1 degree images with \f and \w scans'
_diffrn_radiation_monochromator graphite
_diffrn_radiation_source 'fine-focus sealed tube'
_diffrn_radiation_type MoK\a
_diffrn_radiation_wavelength 0.71073
_diffrn_reflns_av_R_equivalents 0.0929
_diffrn_reflns_av_unetI/netI 0.0723
_diffrn_reflns_Laue_measured_fraction_full 0.997
_diffrn_reflns_Laue_measured_fraction_max 0.997
_diffrn_reflns_limit_h_max 6
_diffrn_reflns_limit_h_min -6
_diffrn_reflns_limit_k_max 18
_diffrn_reflns_limit_k_min -18
_diffrn_reflns_limit_l_max 30
_diffrn_reflns_limit_l_min -30
_diffrn_reflns_number 22750
_diffrn_reflns_point_group_measured_fraction_full 0.997
_diffrn_reflns_point_group_measured_fraction_max 0.997
_diffrn_reflns_theta_full 25.242
_diffrn_reflns_theta_max 27.487
_diffrn_reflns_theta_min 2.962
_exptl_absorpt_coefficient_mu 0.076
_exptl_absorpt_correction_T_max 1.003
_exptl_absorpt_correction_T_min 0.793
_exptl_absorpt_correction_type multi-scan
_exptl_absorpt_process_details
;
multi-scan from symmetry-related measurements 
 Sortav (Blessing 1995)
;
_exptl_crystal_colour colourless
_exptl_crystal_density_diffrn 1.320
_exptl_crystal_description needle
_exptl_crystal_F_000 720
_exptl_crystal_recrystallization_method 'Re-crystallisation from solvent: CH2Cl2'
_exptl_crystal_size_max 0.600
_exptl_crystal_size_mid 0.150
_exptl_crystal_size_min 0.080
_refine_diff_density_max 0.215
_refine_diff_density_min -0.231
_refine_diff_density_rms 0.050
_refine_ls_extinction_method none
_refine_ls_goodness_of_fit_ref 1.009
_refine_ls_hydrogen_treatment constr
_refine_ls_matrix_type full
_refine_ls_number_parameters 244
_refine_ls_number_reflns 3982
_refine_ls_number_restraints 0
_refine_ls_restrained_S_all 1.009
_refine_ls_R_factor_all 0.1074
_refine_ls_R_factor_gt 0.0525
_refine_ls_shift/su_max 0.000
_refine_ls_shift/su_mean 0.000
_refine_ls_structure_factor_coef Fsqd
_refine_ls_weighting_details 'w=1/[\s^2^(Fo^2^)+(0.0653P)^2^+0.0094P] where P=(Fo^2^+2Fc^2^)/3'
_refine_ls_weighting_scheme calc
_refine_ls_wR_factor_gt 0.1093
_refine_ls_wR_factor_ref 0.1289
_reflns_Friedel_coverage 0.000
_reflns_number_gt 2435
_reflns_number_total 3982
_reflns_threshold_expression 'I > 2\s(I)'
_cod_data_source_file c9sc02489a2.cif
_cod_data_source_block 1
_cod_database_code 1552272
_shelx_space_group_comment
;
The symmetry employed for this shelxl refinement is uniquely defined
by the following loop, which should always be used as a source of
symmetry information in preference to the above space-group names.
They are only intended as comments.
;
_shelx_estimated_absorpt_t_min 0.956
_shelx_estimated_absorpt_t_max 0.994
_shelxl_version_number 2013-4

loop_
_space_group_symop_operation_xyz
'x, y, z'
'-x, y+1/2, -z+1/2'
'-x, -y, -z'
'x, -y-1/2, z-1/2'

loop_
_atom_site_label
_atom_site_type_symbol
_atom_site_fract_x
_atom_site_fract_y
_atom_site_fract_z
_atom_site_U_iso_or_equiv
_atom_site_adp_type
_atom_site_occupancy
_atom_site_site_symmetry_order
_atom_site_calc_flag
_atom_site_refinement_flags_posn
_atom_site_refinement_flags_adp
N1 N -0.1532(2) 0.51638(9) 0.25707(5) 0.0274(3) Uani 1 1 d . .
N2 N 0.1267(3) 0.40207(9) 0.21078(6) 0.0273(3) Uani 1 1 d . .
N3 N -0.1916(3) 0.49221(10) 0.15355(6) 0.0279(3) Uani 1 1 d . .
B1 B 0.0558(4) 0.44937(13) 0.26122(8) 0.0269(5) Uani 1 1 d . .
B2 B 0.0089(4) 0.42460(14) 0.15582(8) 0.0271(4) Uani 1 1 d . .
B3 B -0.2782(4) 0.53832(13) 0.20423(8) 0.0274(5) Uani 1 1 d . .
C1 C -0.1880(3) 0.56237(12) 0.31234(7) 0.0296(4) Uani 1 1 d . .
H1A H -0.3675 0.5532 0.3257 0.036 Uiso 1 1 calc R U
H1B H -0.1531 0.6299 0.3095 0.036 Uiso 1 1 calc R U
C2 C 0.0076(3) 0.51615(12) 0.35222(7) 0.0276(4) Uani 1 1 d . .
C3 C 0.0481(3) 0.53468(13) 0.40969(7) 0.0337(4) Uani 1 1 d . .
H3 H -0.0517 0.5809 0.4281 0.040 Uiso 1 1 calc R U
C4 C 0.2370(3) 0.48449(13) 0.43991(7) 0.0369(5) Uani 1 1 d . .
H4 H 0.2655 0.4962 0.4794 0.044 Uiso 1 1 calc R U
C5 C 0.3851(3) 0.41720(13) 0.41303(7) 0.0341(4) Uani 1 1 d . .
H5 H 0.5147 0.3838 0.4342 0.041 Uiso 1 1 calc R U
C6 C 0.3444(3) 0.39893(12) 0.35573(7) 0.0299(4) Uani 1 1 d . .
H6 H 0.4447 0.3526 0.3376 0.036 Uiso 1 1 calc R U
C7 C 0.1554(3) 0.44865(11) 0.32440(7) 0.0266(4) Uani 1 1 d . .
C8 C 0.3360(3) 0.33344(12) 0.20496(7) 0.0289(4) Uani 1 1 d . .
H8A H 0.2995 0.2767 0.2272 0.035 Uiso 1 1 calc R U
H8B H 0.5056 0.3595 0.2182 0.035 Uiso 1 1 calc R U
C9 C 0.3373(3) 0.31212(12) 0.14175(7) 0.0283(4) Uani 1 1 d . .
C10 C 0.5026(3) 0.25093(12) 0.11456(7) 0.0329(4) Uani 1 1 d . .
H10 H 0.6323 0.2174 0.1356 0.040 Uiso 1 1 calc R U
C11 C 0.4739(4) 0.23983(13) 0.05602(8) 0.0372(5) Uani 1 1 d . .
H11 H 0.5849 0.1981 0.0368 0.045 Uiso 1 1 calc R U
C12 C 0.2847(4) 0.28906(13) 0.02525(7) 0.0369(5) Uani 1 1 d . .
H12 H 0.2660 0.2802 -0.0147 0.044 Uiso 1 1 calc R U
C13 C 0.1232(3) 0.35092(13) 0.05248(7) 0.0335(4) Uani 1 1 d . .
H13 H -0.0043 0.3850 0.0311 0.040 Uiso 1 1 calc R U
C14 C 0.1480(3) 0.36328(11) 0.11142(7) 0.0275(4) Uani 1 1 d . .
C15 C -0.3317(3) 0.52833(12) 0.10273(7) 0.0295(4) Uani 1 1 d . .
H15A H -0.4252 0.4777 0.0822 0.035 Uiso 1 1 calc R U
H15B H -0.2096 0.5582 0.0765 0.035 Uiso 1 1 calc R U
C16 C -0.5209(3) 0.59838(12) 0.12540(7) 0.0283(4) Uani 1 1 d . .
C17 C -0.6989(3) 0.65196(12) 0.09408(8) 0.0339(4) Uani 1 1 d . .
H17 H -0.7092 0.6474 0.0537 0.041 Uiso 1 1 calc R U
C18 C -0.8611(3) 0.71205(12) 0.12266(8) 0.0346(5) Uani 1 1 d . .
H18 H -0.9809 0.7499 0.1016 0.041 Uiso 1 1 calc R U
C19 C -0.8505(3) 0.71753(12) 0.18141(8) 0.0330(4) Uani 1 1 d . .
H19 H -0.9662 0.7578 0.2004 0.040 Uiso 1 1 calc R U
C20 C -0.6734(3) 0.66498(12) 0.21258(7) 0.0296(4) Uani 1 1 d . .
H20 H -0.6679 0.6691 0.2530 0.036 Uiso 1 1 calc R U
C21 C -0.5017(3) 0.60559(11) 0.18504(7) 0.0276(4) Uani 1 1 d . .

loop_
_atom_site_aniso_label
_atom_site_aniso_U_11
_atom_site_aniso_U_22
_atom_site_aniso_U_33
_atom_site_aniso_U_23
_atom_site_aniso_U_13
_atom_site_aniso_U_12
N1 0.0303(8) 0.0298(8) 0.0219(8) -0.0006(6) -0.0009(6) 0.0001(6)
N2 0.0287(7) 0.0280(8) 0.0252(8) 0.0007(6) -0.0006(6) 0.0023(6)
N3 0.0299(8) 0.0327(8) 0.0207(8) 0.0037(6) -0.0041(6) -0.0006(7)
B1 0.0287(10) 0.0263(10) 0.0256(11) 0.0025(9) -0.0007(8) -0.0065(9)
B2 0.0278(10) 0.0287(10) 0.0249(11) 0.0013(8) 0.0001(8) -0.0073(9)
B3 0.0274(10) 0.0260(10) 0.0289(11) 0.0024(9) -0.0005(8) -0.0068(9)
C1 0.0331(9) 0.0309(9) 0.0247(10) -0.0020(8) 0.0006(7) 0.0015(8)
C2 0.0266(9) 0.0307(10) 0.0253(10) 0.0022(7) -0.0010(7) -0.0060(8)
C3 0.0343(10) 0.0416(11) 0.0251(10) -0.0033(8) -0.0006(8) -0.0005(9)
C4 0.0382(10) 0.0495(12) 0.0225(10) -0.0005(8) -0.0045(8) -0.0042(9)
C5 0.0315(10) 0.0418(11) 0.0284(11) 0.0063(8) -0.0072(8) -0.0017(9)
C6 0.0308(9) 0.0322(10) 0.0266(10) 0.0001(8) -0.0005(7) -0.0008(8)
C7 0.0282(9) 0.0277(9) 0.0240(9) 0.0014(7) 0.0000(7) -0.0053(8)
C8 0.0308(9) 0.0307(9) 0.0252(10) 0.0023(7) -0.0005(7) 0.0003(8)
C9 0.0292(9) 0.0303(10) 0.0255(10) -0.0003(7) 0.0028(7) -0.0058(8)
C10 0.0308(10) 0.0363(10) 0.0318(10) 0.0043(8) 0.0019(8) 0.0000(9)
C11 0.0378(11) 0.0411(11) 0.0332(11) -0.0053(9) 0.0088(8) -0.0001(9)
C12 0.0407(11) 0.0476(11) 0.0226(10) -0.0042(9) 0.0019(8) -0.0037(9)
C13 0.0317(10) 0.0419(11) 0.0267(10) 0.0006(8) -0.0011(8) -0.0027(8)
C14 0.0277(9) 0.0293(10) 0.0254(10) -0.0001(7) 0.0000(7) -0.0058(8)
C15 0.0287(9) 0.0368(10) 0.0226(9) 0.0033(8) -0.0050(7) -0.0029(8)
C16 0.0245(9) 0.0315(10) 0.0288(10) 0.0019(8) -0.0026(7) -0.0059(8)
C17 0.0302(10) 0.0428(11) 0.0283(10) 0.0043(9) -0.0054(8) -0.0065(9)
C18 0.0276(9) 0.0359(11) 0.0398(12) 0.0063(9) -0.0060(8) 0.0009(8)
C19 0.0265(9) 0.0319(10) 0.0404(12) -0.0012(8) -0.0005(8) -0.0007(8)
C20 0.0286(9) 0.0324(10) 0.0277(10) 0.0000(8) -0.0023(8) -0.0042(8)
C21 0.0267(9) 0.0285(9) 0.0273(10) 0.0022(7) -0.0036(7) -0.0067(8)

loop_
_atom_type_symbol
_atom_type_description
_atom_type_scat_dispersion_real
_atom_type_scat_dispersion_imag
_atom_type_scat_source
C C 0.0033 0.0016 'International Tables Vol C Tables 4.2.6.8 and 6.1.1.4'
H H 0.0000 0.0000 'International Tables Vol C Tables 4.2.6.8 and 6.1.1.4'
N N 0.0061 0.0033 'International Tables Vol C Tables 4.2.6.8 and 6.1.1.4'
B B 0.0013 0.0007 'International Tables Vol C Tables 4.2.6.8 and 6.1.1.4'

loop_
_geom_angle_atom_site_label_1
_geom_angle_atom_site_label_2
_geom_angle_atom_site_label_3
_geom_angle
B3 N1 B1 121.73(14)
B3 N1 C1 127.54(14)
B1 N1 C1 110.37(13)
B1 N2 B2 121.72(14)
B1 N2 C8 127.12(13)
B2 N2 C8 110.90(13)
B2 N3 B3 121.61(14)
B2 N3 C15 127.74(14)
B3 N3 C15 110.60(13)
N2 B1 N1 118.01(15)
N2 B1 C7 134.93(16)
N1 B1 C7 107.06(14)
N3 B2 N2 118.25(16)
N3 B2 C14 135.31(16)
N2 B2 C14 106.44(15)
N1 B3 N3 118.53(16)
N1 B3 C21 134.76(16)
N3 B3 C21 106.71(14)
N1 C1 C2 104.77(13)
N1 C1 H1A 110.8
C2 C1 H1A 110.8
N1 C1 H1B 110.8
C2 C1 H1B 110.8
H1A C1 H1B 108.9
C3 C2 C7 121.14(15)
C3 C2 C1 126.86(16)
C7 C2 C1 112.00(14)
C2 C3 C4 118.84(17)
C2 C3 H3 120.6
C4 C3 H3 120.6
C3 C4 C5 120.78(16)
C3 C4 H4 119.6
C5 C4 H4 119.6
C6 C5 C4 120.24(16)
C6 C5 H5 119.9
C4 C5 H5 119.9
C5 C6 C7 120.01(16)
C5 C6 H6 120.0
C7 C6 H6 120.0
C6 C7 C2 118.98(15)
C6 C7 B1 135.29(15)
C2 C7 B1 105.73(14)
N2 C8 C9 104.45(13)
N2 C8 H8A 110.9
C9 C8 H8A 110.9
N2 C8 H8B 110.9
C9 C8 H8B 110.9
H8A C8 H8B 108.9
C10 C9 C14 121.58(16)
C10 C9 C8 126.65(16)
C14 C9 C8 111.77(15)
C11 C10 C9 118.57(17)
C11 C10 H10 120.7
C9 C10 H10 120.7
C10 C11 C12 120.73(17)
C10 C11 H11 119.6
C12 C11 H11 119.6
C13 C12 C11 120.41(17)
C13 C12 H12 119.8
C11 C12 H12 119.8
C12 C13 C14 119.97(17)
C12 C13 H13 120.0
C14 C13 H13 120.0
C13 C14 C9 118.73(16)
C13 C14 B2 134.87(16)
C9 C14 B2 106.40(14)
N3 C15 C16 104.79(13)
N3 C15 H15A 110.8
C16 C15 H15A 110.8
N3 C15 H15B 110.8
C16 C15 H15B 110.8
H15A C15 H15B 108.9
C17 C16 C21 120.92(16)
C17 C16 C15 127.18(16)
C21 C16 C15 111.90(14)
C18 C17 C16 118.95(17)
C18 C17 H17 120.5
C16 C17 H17 120.5
C19 C18 C17 120.74(17)
C19 C18 H18 119.6
C17 C18 H18 119.6
C20 C19 C18 120.47(17)
C20 C19 H19 119.8
C18 C19 H19 119.8
C19 C20 C21 120.30(16)
C19 C20 H20 119.9
C21 C20 H20 119.9
C20 C21 C16 118.55(15)
C20 C21 B3 135.55(16)
C16 C21 B3 105.90(15)

loop_
_geom_bond_atom_site_label_1
_geom_bond_atom_site_label_2
_geom_bond_distance
N1 B3 1.418(2)
N1 B1 1.444(2)
N1 C1 1.472(2)
N2 B1 1.422(2)
N2 B2 1.448(2)
N2 C8 1.468(2)
N3 B2 1.416(2)
N3 B3 1.444(2)
N3 C15 1.472(2)
B1 C7 1.557(2)
B2 C14 1.554(3)
B3 C21 1.559(3)
C1 C2 1.509(2)
C1 H1A 0.9900
C1 H1B 0.9900
C2 C3 1.386(2)
C2 C7 1.405(2)
C3 C4 1.389(2)
C3 H3 0.9500
C4 C5 1.393(3)
C4 H4 0.9500
C5 C6 1.382(2)
C5 H5 0.9500
C6 C7 1.399(2)
C6 H6 0.9500
C8 C9 1.517(2)
C8 H8A 0.9900
C8 H8B 0.9900
C9 C10 1.390(2)
C9 C14 1.399(2)
C10 C11 1.388(2)
C10 H10 0.9500
C11 C12 1.389(3)
C11 H11 0.9500
C12 C13 1.385(2)
C12 H12 0.9500
C13 C14 1.399(2)
C13 H13 0.9500
C15 C16 1.507(2)
C15 H15A 0.9900
C15 H15B 0.9900
C16 C17 1.391(2)
C16 C21 1.406(2)
C17 C18 1.386(3)
C17 H17 0.9500
C18 C19 1.382(2)
C18 H18 0.9500
C19 C20 1.378(2)
C19 H19 0.9500
C20 C21 1.399(2)
C20 H20 0.9500

loop_
_geom_torsion_atom_site_label_1
_geom_torsion_atom_site_label_2
_geom_torsion_atom_site_label_3
_geom_torsion_atom_site_label_4
_geom_torsion
B2 N2 B1 N1 4.7(2)
C8 N2 B1 N1 178.38(14)
B2 N2 B1 C7 -174.13(17)
C8 N2 B1 C7 -0.4(3)
B3 N1 B1 N2 -2.8(2)
C1 N1 B1 N2 -176.42(14)
B3 N1 B1 C7 176.31(14)
C1 N1 B1 C7 2.70(18)
B3 N3 B2 N2 0.2(2)
C15 N3 B2 N2 177.64(14)
B3 N3 B2 C14 -179.67(18)
C15 N3 B2 C14 -2.2(3)
B1 N2 B2 N3 -3.4(2)
C8 N2 B2 N3 -178.02(14)
B1 N2 B2 C14 176.47(14)
C8 N2 B2 C14 1.85(18)
B1 N1 B3 N3 -0.3(2)
C1 N1 B3 N3 172.17(15)
B1 N1 B3 C21 -179.49(17)
C1 N1 B3 C21 -7.1(3)
B2 N3 B3 N1 1.6(2)
C15 N3 B3 N1 -176.25(14)
B2 N3 B3 C21 -178.95(14)
C15 N3 B3 C21 3.17(18)
B3 N1 C1 C2 -175.50(15)
B1 N1 C1 C2 -2.37(18)
N1 C1 C2 C3 -179.13(16)
N1 C1 C2 C7 1.09(18)
C7 C2 C3 C4 -0.6(3)
C1 C2 C3 C4 179.62(16)
C2 C3 C4 C5 0.5(3)
C3 C4 C5 C6 -0.5(3)
C4 C5 C6 C7 0.6(3)
C5 C6 C7 C2 -0.6(2)
C5 C6 C7 B1 179.32(17)
C3 C2 C7 C6 0.7(2)
C1 C2 C7 C6 -179.53(14)
C3 C2 C7 B1 -179.29(15)
C1 C2 C7 B1 0.49(18)
N2 B1 C7 C6 -3.0(3)
N1 B1 C7 C6 178.08(17)
N2 B1 C7 C2 176.97(18)
N1 B1 C7 C2 -1.94(18)
B1 N2 C8 C9 -175.68(15)
B2 N2 C8 C9 -1.42(18)
N2 C8 C9 C10 179.75(15)
N2 C8 C9 C14 0.39(19)
C14 C9 C10 C11 -1.1(3)
C8 C9 C10 C11 179.60(16)
C9 C10 C11 C12 0.2(3)
C10 C11 C12 C13 0.7(3)
C11 C12 C13 C14 -0.8(3)
C12 C13 C14 C9 -0.1(3)
C12 C13 C14 B2 179.56(17)
C10 C9 C14 C13 1.0(2)
C8 C9 C14 C13 -179.57(15)
C10 C9 C14 B2 -178.70(15)
C8 C9 C14 B2 0.69(19)
N3 B2 C14 C13 -1.4(3)
N2 B2 C14 C13 178.79(18)
N3 B2 C14 C9 178.30(19)
N2 B2 C14 C9 -1.54(18)
B2 N3 C15 C16 -179.74(15)
B3 N3 C15 C16 -2.03(17)
N3 C15 C16 C17 -179.97(16)
N3 C15 C16 C21 -0.06(18)
C21 C16 C17 C18 -0.9(2)
C15 C16 C17 C18 178.97(16)
C16 C17 C18 C19 -1.3(3)
C17 C18 C19 C20 1.7(3)
C18 C19 C20 C21 0.2(3)
C19 C20 C21 C16 -2.3(2)
C19 C20 C21 B3 178.89(17)
C17 C16 C21 C20 2.7(2)
C15 C16 C21 C20 -177.21(14)
C17 C16 C21 B3 -178.16(15)
C15 C16 C21 B3 1.92(18)
N1 B3 C21 C20 -4.9(3)
N3 B3 C21 C20 175.80(17)
N1 B3 C21 C16 176.19(19)
N3 B3 C21 C16 -3.10(18)
